data_4061864
_journal_name_full Organometallics
_journal_year 2003
_chemical_formula_moiety 'C12 H3 N O12 Os4'
_chemical_formula_sum 'C12 H3 N O12 Os4'
_chemical_formula_weight 1113.96
_space_group_IT_number 62
_space_group_name_Hall '-P 2ac 2n'
_space_group_name_H-M_alt 'P n m a'
_symmetry_cell_setting orthorhombic
_symmetry_Int_Tables_number 62
_symmetry_space_group_name_Hall '-P 2ac 2n'
_symmetry_space_group_name_H-M 'P n m a'
_cell_angle_alpha 90
_cell_angle_beta 90
_cell_angle_gamma 90
_cell_formula_units_Z 8
_cell_length_a 15.404(2)
_cell_length_b 15.727(2)
_cell_length_c 16.359(2)
_cell_measurement_temperature 298.2
_cell_volume 3963.1(8)
_diffrn_ambient_temperature 298.2
_exptl_crystal_density_diffrn 3.734
_cod_depositor_comments
;
The following automatic conversions were performed:

'_atom_site_thermal_displace_type' tag value 'Uij' was replaced with
'Uani' value 40 times.

Automatic conversion script
Id: cif_fix_values 1646 2011-03-28 12:23:43Z adriana 
;
_cod_original_sg_symbol_Hall '-P 2ac 2n '
_cod_database_code 4061864

loop_
_symmetry_equiv_pos_as_xyz
'  +x,  +y,  +z'
1/2+x,1/2-y,1/2-z
'  -x,1/2+y,  -z'
'1/2-x,  -y,1/2+z'
'  -x,  -y,  -z'
1/2-x,1/2+y,1/2+z
'  +x,1/2-y,  +z'
'1/2+x,  +y,1/2-z'

loop_
_atom_site_aniso_label
_atom_site_aniso_U_11
_atom_site_aniso_U_22
_atom_site_aniso_U_33
_atom_site_aniso_U_12
_atom_site_aniso_U_13
_atom_site_aniso_U_23
Os(1) 0.0303(7) 0.0244(6) 0.0379(7) 0.0000 0.0007(6) 0.0000
Os(2) 0.0354(5) 0.0243(4) 0.0376(4) 0.0036(4) -0.0025(4) 0.0024(4)
Os(3) 0.0329(7) 0.0276(6) 0.0325(6) 0.0000 0.0007(5) 0.0000
Os(4) 0.0350(8) 0.0269(6) 0.0322(6) 0.0000 -0.0017(5) 0.0000
Os(5) 0.0341(5) 0.0282(5) 0.0393(5) -0.0058(4) -0.0012(4) -0.0028(4)
Os(6) 0.0292(7) 0.0278(7) 0.0361(6) 0.0000 0.0004(5) 0.0000
O(1) 0.06(2) 0.09(2) 0.09(2) 0.0000 0.04(2) 0.0000
O(2) 0.06(1) 0.05(1) 0.09(1) -0.01(1) -0.02(1) -0.02(1)
O(3) 0.04(1) 0.06(1) 0.10(2) 0.01(1) -0.01(1) 0.03(1)
O(4) 0.07(1) 0.05(1) 0.06(1) -0.01(1) -0.01(1) -0.009(10)
O(5) 0.05(1) 0.08(1) 0.05(1) -0.01(1) 0.006(9) 0.02(1)
O(6) 0.10(2) 0.032(10) 0.07(1) -0.02(1) -0.03(1) 0.006(9)
O(7) 0.05(2) 0.12(3) 0.10(3) 0.0000 0.04(2) 0.0000
O(8) 0.04(2) 0.15(3) 0.06(2) 0.0000 0.00(2) 0.0000
O(9) 0.12(2) 0.05(1) 0.07(1) 0.03(1) -0.03(1) 0.00(1)
O(10) 0.05(1) 0.08(1) 0.08(1) -0.02(1) 0.01(1) 0.01(1)
O(11) 0.05(1) 0.06(1) 0.07(1) 0.01(1) 0.00(1) 0.00(1)
O(12) 0.08(2) 0.11(2) 0.05(1) -0.05(2) -0.01(1) 0.00(1)
O(13) 0.06(1) 0.029(10) 0.10(2) 0.014(9) -0.01(1) 0.005(10)
O(14) 0.03(2) 0.17(3) 0.06(2) 0.0000 0.02(1) 0.0000
N(1) 0.01(1) 0.03(1) 0.05(1) 0.0000 -0.01(1) 0.0000
N(2) 0.02(1) 0.03(1) 0.05(2) 0.0000 0.01(1) 0.0000
C(1) 0.06(3) 0.06(3) 0.06(3) 0.0000 0.02(2) 0.0000
C(2) 0.05(2) 0.05(2) 0.04(1) -0.01(1) 0.00(1) -0.01(1)
C(3) 0.08(2) 0.03(1) 0.06(2) 0.01(2) 0.02(2) 0.00(1)
C(4) 0.08(2) 0.03(1) 0.04(1) 0.00(1) -0.02(1) -0.01(1)
C(5) 0.06(2) 0.02(1) 0.05(1) 0.00(1) -0.01(1) 0.01(1)
C(6) 0.07(2) 0.03(1) 0.03(1) -0.01(1) -0.01(1) 0.003(9)
C(7) 0.02(2) 0.07(3) 0.05(2) 0.0000 0.02(2) 0.0000
C(8) 0.02(2) 0.05(2) 0.04(2) 0.0000 -0.01(2) 0.0000
C(9) 0.04(1) 0.05(1) 0.05(1) 0.00(1) 0.00(1) 0.01(1)
C(10) 0.02(1) 0.04(1) 0.06(1) 0.00(1) 0.00(1) 0.00(1)
C(11) 0.03(1) 0.04(1) 0.05(1) 0.00(1) 0.00(1) -0.01(1)
C(12) 0.03(1) 0.07(2) 0.06(2) -0.04(1) 0.02(1) -0.01(1)
C(13) 0.03(1) 0.04(1) 0.04(1) 0.00(1) 0.00(1) -0.01(1)
C(14) 0.05(2) 0.07(3) 0.02(1) 0.0000 0.02(2) 0.0000

loop_
_atom_site_label
_atom_site_fract_x
_atom_site_fract_y
_atom_site_fract_z
_atom_site_U_iso_or_equiv
_atom_site_thermal_displace_type
_atom_site_calc_flag
_atom_site_calc_attached_atom
Os(1) 0.33132(9) 0.7500 0.65337(7) 0.0309(3) Uani ? ?
Os(2) 0.46302(6) 0.63140(5) 0.66447(5) 0.0325(2) Uani ? ?
Os(3) 0.45569(9) 0.7500 0.52432(7) 0.0310(3) Uani ? ?
Os(4) 0.40109(9) 0.7500 0.19840(7) 0.0313(3) Uani ? ?
Os(5) 0.34976(6) 0.63136(6) 0.08352(5) 0.0338(2) Uani ? ?
Os(6) 0.49475(9) 0.7500 0.04770(8) 0.0310(3) Uani ? ?
O(1) 0.229(2) 0.7500 0.812(2) 0.08(1) Uani ? ?
O(2) 0.226(1) 0.606(1) 0.577(1) 0.064(6) Uani ? ?
O(3) 0.639(1) 0.574(1) 0.723(1) 0.067(7) Uani ? ?
O(4) 0.426(1) 0.469(1) 0.565(1) 0.062(6) Uani ? ?
O(5) 0.373(1) 0.561(1) 0.817(1) 0.058(6) Uani ? ?
O(6) 0.365(1) 0.609(1) 0.431(1) 0.066(6) Uani ? ?
O(7) 0.595(2) 0.7500 0.405(2) 0.09(1) Uani ? ?
O(8) 0.263(2) 0.7500 0.332(2) 0.08(1) Uani ? ?
O(9) 0.508(2) 0.604(1) 0.271(1) 0.081(8) Uani ? ?
O(10) 0.225(1) 0.556(1) 0.206(1) 0.069(7) Uani ? ?
O(11) 0.458(1) 0.469(1) 0.084(1) 0.060(6) Uani ? ?
O(12) 0.234(2) 0.579(2) -0.058(1) 0.083(8) Uani ? ?
O(13) 0.622(1) 0.614(1) 0.101(1) 0.062(6) Uani ? ?
O(14) 0.565(2) 0.7500 -0.125(2) 0.08(1) Uani ? ?
N(1) 0.454(2) 0.7500 0.716(1) 0.030(7) Uani ? ?
N(2) 0.300(2) 0.7500 0.107(2) 0.031(7) Uani ? ?
C(1) 0.261(3) 0.7500 0.752(3) 0.06(1) Uani ? ?
C(2) 0.265(2) 0.659(2) 0.606(1) 0.048(8) Uani ? ?
C(3) 0.577(2) 0.596(2) 0.698(2) 0.056(9) Uani ? ?
C(4) 0.441(2) 0.530(1) 0.601(1) 0.049(8) Uani ? ?
C(5) 0.404(2) 0.584(1) 0.760(1) 0.041(7) Uani ? ?
C(6) 0.400(2) 0.663(1) 0.465(1) 0.040(7) Uani ? ?
C(7) 0.554(2) 0.7500 0.451(2) 0.05(1) Uani ? ?
C(8) 0.313(2) 0.7500 0.285(2) 0.038(10) Uani ? ?
C(9) 0.469(2) 0.657(2) 0.243(1) 0.044(7) Uani ? ?
C(10) 0.273(1) 0.583(1) 0.158(1) 0.037(6) Uani ? ?
C(11) 0.418(2) 0.529(2) 0.082(1) 0.040(7) Uani ? ?
C(12) 0.278(2) 0.598(2) -0.006(2) 0.055(8) Uani ? ?
C(13) 0.572(2) 0.661(2) 0.083(1) 0.036(6) Uani ? ?
C(14) 0.539(2) 0.7500 -0.061(2) 0.05(1) Uani ? ?
H(1) 0.5243 0.6844 0.5810 0.0549 Uani ? ?
H(2) 0.4506 0.7500 0.7700 0.0362 Uani ? ?
H(3) 0.4136 0.6896 0.0018 0.0549 Uani ? ?
H(4) 0.2471 0.7500 0.1272 0.0374 Uani ? ?

loop_
_geom_bond_atom_site_label_1
_geom_bond_atom_site_label_2
_geom_bond_distance
_geom_bond_site_symmetry_1
_geom_bond_site_symmetry_2
_geom_bond_publ_flag
Os(1) Os(2) 2.762(1) ? ? yes
Os(1) Os(2) 2.762(1) ? ? yes
Os(1) Os(3) 2.851(2) ? ? yes
Os(1) N(1) 2.16(2) ? ? yes
Os(1) C(1) 1.94(4) ? ? yes
Os(1) C(2) 1.92(3) ? ? yes
Os(1) C(2) 1.92(3) ? ? yes
Os(2) Os(3) 2.958(1) ? ? yes
Os(2) N(1) 2.05(1) ? ? yes
Os(2) C(3) 1.92(3) ? ? yes
Os(2) C(4) 1.93(2) ? ? yes
Os(2) C(5) 1.95(2) ? ? yes
Os(3) C(6) 1.88(2) ? ? yes
Os(3) C(6) 1.88(2) ? ? yes
Os(3) C(7) 1.93(3) ? ? yes
Os(4) Os(5) 2.764(1) ? ? yes
Os(4) Os(5) 2.764(1) ? ? yes
Os(4) Os(6) 2.856(2) ? ? yes
Os(4) N(2) 2.15(3) ? ? yes
Os(4) C(8) 1.96(4) ? ? yes
Os(4) C(9) 1.93(2) ? ? yes
Os(4) C(9) 1.93(2) ? ? yes
Os(5) Os(6) 2.969(1) ? ? yes
Os(5) N(2) 2.05(1) ? ? yes
Os(5) C(10) 1.86(2) ? ? yes
Os(5) C(11) 1.92(3) ? ? yes
Os(5) C(12) 1.91(3) ? ? yes
Os(6) C(13) 1.93(2) ? ? yes
Os(6) C(13) 1.93(2) ? ? yes
Os(6) C(14) 1.90(3) ? ? yes
O(1) C(1) 1.11(4) ? ? yes
O(2) C(2) 1.14(3) ? ? yes
O(3) C(3) 1.11(3) ? ? yes
O(4) C(4) 1.15(3) ? ? yes
O(5) C(5) 1.12(3) ? ? yes
O(6) C(6) 1.15(3) ? ? yes
O(7) C(7) 0.99(4) ? ? yes
O(8) C(8) 1.09(4) ? ? yes
O(9) C(9) 1.13(3) ? ? yes
O(10) C(10) 1.15(3) ? ? yes
O(11) C(11) 1.12(3) ? ? yes
O(12) C(12) 1.13(3) ? ? yes
O(13) C(13) 1.11(3) ? ? yes
O(14) C(14) 1.12(4) ? ? yes
